data_8106342
loop_
_publ_author_name
'Jianlong, Wang'
'Shaomin, Xue'
'Fanfan, Shen'
'Zishuai, Xu'

_publ_section_title
;
 Crystal structure of 1,2-dimethyl-3,5-dinitrobenzene, C8H8N2O4
;
_journal_issue 5
_journal_name_full 'Zeitschrift f\"ur Kristallographie - New Crystal Structures'
_journal_page_first 909
_journal_page_last 910
_journal_paper_doi 10.1515/ncrs-2018-0093
_journal_volume 233
_journal_year 2018
_chemical_formula_moiety 'C8 H8 N2 O4'
_chemical_formula_sum 'C8 H8 N2 O4'
_chemical_formula_weight 196.16
_chemical_name_systematic 1,2-dimethyl-3,5-dinitrobenzene
_space_group_crystal_system monoclinic
_space_group_IT_number 14
_space_group_name_Hall '-P 2yn'
_space_group_name_H-M_alt 'P 1 21/n 1'
_atom_sites_solution_hydrogens geom
_audit_creation_method SHELXL-2014
_cell_angle_alpha 90
_cell_angle_beta 108.417(3)
_cell_angle_gamma 90
_cell_formula_units_Z 4
_cell_length_a 14.6418(13)
_cell_length_b 3.8852(4)
_cell_length_c 15.7884(15)
_cell_measurement_reflns_used 1255
_cell_measurement_temperature 173(2)
_cell_measurement_theta_max 24.81
_cell_measurement_theta_min 2.93
_cell_volume 852.14(14)
_computing_cell_refinement 'APEX3 (Bruker, 2016)[5]'
_computing_data_collection 'APEX3 (Bruker, 2016)[5]'
_computing_data_reduction 'APEX3 (Bruker, 2016)[5]'
_computing_molecular_graphics OLEX2[7]
_computing_publication_material OLEX2[7]
_computing_structure_refinement SHELXL-2014[6]
_computing_structure_solution SHELXS-2014[6]
_diffrn_ambient_temperature 173(2)
_diffrn_measured_fraction_theta_full 0.992
_diffrn_measured_fraction_theta_max 0.992
_diffrn_measurement_device_type 'PHOTON 100 CMOS detector'
_diffrn_measurement_method 'w scan'
_diffrn_radiation_type MoK\a
_diffrn_radiation_wavelength 0.71073
_diffrn_reflns_av_R_equivalents 0.0592
_diffrn_reflns_av_unetI/netI 0.0533
_diffrn_reflns_Laue_measured_fraction_full 0.992
_diffrn_reflns_Laue_measured_fraction_max 0.992
_diffrn_reflns_limit_h_max 17
_diffrn_reflns_limit_h_min -17
_diffrn_reflns_limit_k_max 4
_diffrn_reflns_limit_k_min -4
_diffrn_reflns_limit_l_max 19
_diffrn_reflns_limit_l_min -19
_diffrn_reflns_number 4688
_diffrn_reflns_point_group_measured_fraction_full 0.992
_diffrn_reflns_point_group_measured_fraction_max 0.992
_diffrn_reflns_theta_full 25.242
_diffrn_reflns_theta_max 25.377
_diffrn_reflns_theta_min 2.933
_diffrn_source 'fine-focus sealed tube'
_exptl_absorpt_coefficient_mu 0.125
_exptl_absorpt_correction_T_max 0.7452
_exptl_absorpt_correction_T_min 0.6641
_exptl_absorpt_correction_type multi-scan
_exptl_absorpt_process_details 'SADABS (Bruker, 2014)'
_exptl_crystal_colour colorless
_exptl_crystal_density_diffrn 1.529
_exptl_crystal_description plate
_exptl_crystal_F_000 408
_exptl_crystal_size_max 0.370
_exptl_crystal_size_mid 0.200
_exptl_crystal_size_min 0.070
_refine_diff_density_max 0.230
_refine_diff_density_min -0.253
_refine_diff_density_rms 0.055
_refine_ls_extinction_coef .
_refine_ls_extinction_method none
_refine_ls_goodness_of_fit_ref 1.056
_refine_ls_hydrogen_treatment constr
_refine_ls_matrix_type full
_refine_ls_number_parameters 129
_refine_ls_number_reflns 1556
_refine_ls_number_restraints 0
_refine_ls_restrained_S_all 1.056
_refine_ls_R_factor_all 0.0882
_refine_ls_R_factor_gt 0.0505
_refine_ls_shift/su_max 0.000
_refine_ls_shift/su_mean 0.000
_refine_ls_structure_factor_coef Fsqd
_refine_ls_weighting_details 'w=1/[\s^2^(Fo^2^)+(0.0439P)^2^+0.4752P] where P=(Fo^2^+2Fc^2^)/3'
_refine_ls_weighting_scheme calc
_refine_ls_wR_factor_gt 0.1020
_refine_ls_wR_factor_ref 0.1159
_reflns_Friedel_coverage 0.000
_reflns_Friedel_fraction_full .
_reflns_Friedel_fraction_max .
_reflns_number_gt 1059
_reflns_number_total 1556
_reflns_threshold_expression 'I > 2\s(I)'
_cod_data_source_file suppl_ncrs-2018-0093_suppl.cif
_cod_data_source_block 1
_cod_original_sg_symbol_H-M 'P 21/n'
_cod_database_code 8106342
_shelx_space_group_comment
;
The symmetry employed for this shelxl refinement is uniquely defined
by the following loop, which should always be used as a source of
symmetry information in preference to the above space-group names.
They are only intended as comments.
;
_shelx_estimated_absorpt_t_min 0.955
_shelx_estimated_absorpt_t_max 0.991

loop_
_space_group_symop_operation_xyz
'x, y, z'
'-x+1/2, y+1/2, -z+1/2'
'-x, -y, -z'
'x-1/2, -y-1/2, z-1/2'

loop_
_atom_site_label
_atom_site_type_symbol
_atom_site_fract_x
_atom_site_fract_y
_atom_site_fract_z
_atom_site_U_iso_or_equiv
_atom_site_adp_type
_atom_site_occupancy
_atom_site_site_symmetry_order
_atom_site_calc_flag
_atom_site_refinement_flags_posn
_atom_site_refinement_flags_adp
_atom_site_refinement_flags_occupancy
_atom_site_disorder_assembly
_atom_site_disorder_group
C1 C 0.89018(17) 0.5728(7) 0.59829(16) 0.0210(6) Uani 1 1 d . . . . .
C2 C 0.82359(17) 0.4472(7) 0.63513(15) 0.0209(6) Uani 1 1 d . . . . .
H2 H 0.8403 0.3934 0.6969 0.025 Uiso 1 1 calc R U . . .
C3 C 0.73106(17) 0.4029(6) 0.57781(16) 0.0196(6) Uani 1 1 d . . . . .
C4 C 0.70172(17) 0.4776(6) 0.48635(16) 0.0195(6) Uani 1 1 d . . . . .
C5 C 0.77280(17) 0.6066(6) 0.45200(16) 0.0203(6) Uani 1 1 d . . . . .
C6 C 0.86628(17) 0.6550(7) 0.50862(16) 0.0219(6) Uani 1 1 d . . . . .
H6 H 0.9140 0.7449 0.4856 0.026 Uiso 1 1 calc R U . . .
C7 C 0.59891(17) 0.4388(7) 0.42663(17) 0.0266(6) Uani 1 1 d . . . . .
H7A H 0.5870 0.1985 0.4074 0.040 Uiso 1 1 calc R U . . .
H7B H 0.5880 0.5873 0.3742 0.040 Uiso 1 1 calc R U . . .
H7C H 0.5550 0.5054 0.4595 0.040 Uiso 1 1 calc R U . . .
C8 C 0.74948(19) 0.6960(8) 0.35423(17) 0.0303(7) Uani 1 1 d . . . . .
H8A H 0.8080 0.7751 0.3427 0.045 Uiso 1 1 calc R U . . .
H8B H 0.7009 0.8789 0.3387 0.045 Uiso 1 1 calc R U . . .
H8C H 0.7244 0.4917 0.3179 0.045 Uiso 1 1 calc R U . . .
N1 N 0.98979(15) 0.6254(6) 0.65640(15) 0.0290(6) Uani 1 1 d . . . . .
N2 N 0.66063(15) 0.2775(6) 0.62040(14) 0.0235(5) Uani 1 1 d . . . . .
O1 O 1.04325(13) 0.7993(6) 0.62793(13) 0.0436(6) Uani 1 1 d . . . . .
O2 O 1.01401(14) 0.4903(6) 0.73024(13) 0.0450(6) Uani 1 1 d . . . . .
O3 O 0.60282(13) 0.0551(5) 0.58169(14) 0.0358(5) Uani 1 1 d . . . . .
O4 O 0.66485(13) 0.4010(6) 0.69287(12) 0.0367(5) Uani 1 1 d . . . . .

loop_
_atom_site_aniso_label
_atom_site_aniso_U_11
_atom_site_aniso_U_22
_atom_site_aniso_U_33
_atom_site_aniso_U_23
_atom_site_aniso_U_13
_atom_site_aniso_U_12
C1 0.0169(12) 0.0231(15) 0.0221(13) -0.0033(11) 0.0049(11) -0.0014(11)
C2 0.0242(13) 0.0232(14) 0.0149(12) -0.0010(11) 0.0058(11) 0.0036(11)
C3 0.0199(13) 0.0168(14) 0.0245(13) -0.0001(11) 0.0103(11) 0.0003(11)
C4 0.0215(13) 0.0146(14) 0.0214(13) -0.0031(11) 0.0055(11) 0.0002(11)
C5 0.0242(13) 0.0176(14) 0.0186(12) 0.0002(11) 0.0061(11) 0.0020(11)
C6 0.0222(13) 0.0230(15) 0.0242(13) -0.0002(12) 0.0124(11) -0.0009(11)
C7 0.0222(13) 0.0282(16) 0.0255(14) -0.0012(12) 0.0019(11) -0.0017(12)
C8 0.0323(15) 0.0369(18) 0.0222(14) 0.0031(13) 0.0093(12) -0.0004(13)
N1 0.0215(12) 0.0383(15) 0.0259(13) -0.0046(11) 0.0057(10) -0.0010(11)
N2 0.0233(11) 0.0215(13) 0.0279(12) 0.0058(10) 0.0112(10) 0.0029(10)
O1 0.0269(10) 0.0614(16) 0.0424(12) 0.0004(11) 0.0106(10) -0.0152(11)
O2 0.0306(11) 0.0691(17) 0.0264(11) 0.0100(11) -0.0035(9) -0.0043(11)
O3 0.0289(10) 0.0304(12) 0.0514(13) -0.0037(10) 0.0173(10) -0.0097(9)
O4 0.0405(12) 0.0489(14) 0.0264(10) -0.0003(10) 0.0188(9) -0.0019(10)

loop_
_atom_type_symbol
_atom_type_description
_atom_type_scat_dispersion_real
_atom_type_scat_dispersion_imag
_atom_type_scat_source
C C 0.0033 0.0016 'International Tables Vol C Tables 4.2.6.8 and 6.1.1.4'
H H 0.0000 0.0000 'International Tables Vol C Tables 4.2.6.8 and 6.1.1.4'
N N 0.0061 0.0033 'International Tables Vol C Tables 4.2.6.8 and 6.1.1.4'
O O 0.0106 0.0060 'International Tables Vol C Tables 4.2.6.8 and 6.1.1.4'

loop_
_geom_angle_atom_site_label_1
_geom_angle_atom_site_label_2
_geom_angle_atom_site_label_3
_geom_angle
_geom_angle_site_symmetry_1
_geom_angle_site_symmetry_3
C2 C1 C6 122.1(2) . .
C2 C1 N1 118.8(2) . .
C6 C1 N1 119.1(2) . .
C1 C2 C3 116.6(2) . .
C1 C2 H2 121.7 . .
C3 C2 H2 121.7 . .
C2 C3 C4 124.6(2) . .
C2 C3 N2 115.0(2) . .
C4 C3 N2 120.4(2) . .
C3 C4 C5 116.6(2) . .
C3 C4 C7 122.9(2) . .
C5 C4 C7 120.5(2) . .
C6 C5 C4 119.8(2) . .
C6 C5 C8 118.9(2) . .
C4 C5 C8 121.2(2) . .
C1 C6 C5 120.4(2) . .
C1 C6 H6 119.8 . .
C5 C6 H6 119.8 . .
C4 C7 H7A 109.5 . .
C4 C7 H7B 109.5 . .
H7A C7 H7B 109.5 . .
C4 C7 H7C 109.5 . .
H7A C7 H7C 109.5 . .
H7B C7 H7C 109.5 . .
C5 C8 H8A 109.5 . .
C5 C8 H8B 109.5 . .
H8A C8 H8B 109.5 . .
C5 C8 H8C 109.5 . .
H8A C8 H8C 109.5 . .
H8B C8 H8C 109.5 . .
O2 N1 O1 124.1(2) . .
O2 N1 C1 117.8(2) . .
O1 N1 C1 118.1(2) . .
O4 N2 O3 124.3(2) . .
O4 N2 C3 117.3(2) . .
O3 N2 C3 118.3(2) . .

loop_
_geom_bond_atom_site_label_1
_geom_bond_atom_site_label_2
_geom_bond_distance
_geom_bond_site_symmetry_2
C1 C2 1.373(3) .
C1 C6 1.384(3) .
C1 N1 1.471(3) .
C2 C3 1.382(3) .
C2 H2 0.9500 .
C3 C4 1.401(3) .
C3 N2 1.480(3) .
C4 C5 1.409(3) .
C4 C7 1.510(3) .
C5 C6 1.391(3) .
C5 C8 1.512(3) .
C6 H6 0.9500 .
C7 H7A 0.9800 .
C7 H7B 0.9800 .
C7 H7C 0.9800 .
C8 H8A 0.9800 .
C8 H8B 0.9800 .
C8 H8C 0.9800 .
N1 O2 1.224(3) .
N1 O1 1.222(3) .
N2 O4 1.224(3) .
N2 O3 1.229(3) .
